data_2000682
loop_
_publ_author_name
'Shin, W.'
'Kim, Joonyeong'

_publ_section_title
;Structure of diphenylmethyl
 7\b-amino-7\a-methoxy-3-[(1-methyl-1<i>H</i>-tetrazol-5-ylthio)methyl]-3-cephem-4-carboxylate
;
_journal_issue 8
_journal_name_full 'Acta Crystallographica Section C'
_journal_page_first 1451
_journal_page_last 1453
_journal_paper_doi 10.1107/S0108270192000489
_journal_volume 48
_journal_year 1992
_chemical_formula_sum 'C24 H24 N6 O4 S2'
_chemical_formula_weight 524.61
_symmetry_cell_setting orthorhombic
_symmetry_space_group_name_Hall 'P 2ac 2ab'
_symmetry_space_group_name_H-M 'P 21 21 21'
_cell_angle_alpha 90
_cell_angle_beta 90
_cell_angle_gamma 90
_cell_formula_units_Z 4
_cell_length_a 9.8290(10)
_cell_length_b 13.290(2)
_cell_length_c 18.864(3)
_cell_volume 2464.2(6)
_diffrn_radiation_type Cu
_diffrn_radiation_wavelength 1.5418
_exptl_absorpt_coefficient_mu 2.28
_exptl_crystal_density_diffrn 1.414
_exptl_crystal_F_000 1096
_cod_data_source_file hh0557.cif
_cod_data_source_block hh0557a
_cod_depositor_comments
;
 Marking attached hydrogen atoms.

 Antanas Vaitkus,
 2017-08-09
;
_cod_original_cell_volume 2464.2
_cod_database_code 2000682

loop_
_atom_site_label
_atom_site_fract_x
_atom_site_fract_y
_atom_site_fract_z
_atom_site_U_iso_or_equiv
_atom_site_attached_hydrogens
S(1) .2349(2) .43730(10) .15430(10) .064 0
C(2) .2043(7) .3067(5) .1375(3) .056 2
C(3) .1441(6) .2846(5) .0656(3) .048 0
C(4) .1723(6) .3391(4) .0081(3) .047 0
N(5) .2610(5) .4224(3) .0114(2) .047 0
C(6) .3356(7) .4538(5) .0756(3) .054 1
C(7) .3415(7) .5613(5) .0432(3) .056 0
C(8) .2569(7) .5156(5) -.0181(3) .061 0
O(9) .2062(6) .5452(4) -.0730(3) .085 0
C(10) .1171(6) .3105(5) -.0638(3) .047 0
O(11) .0037(4) .2812(4) -.0747(2) .068 0
O(12) .2130(4) .3172(3) -.1142(2) .045 0
C(13) .0536(8) .1940(6) .0647(4) .067 2
S(14) .1354(2) .08150(10) .09840(10) .076 0
C(15) .2378(8) .0528(5) .0260(3) .062 0
N(16) .2354(7) .0932(4) -.0384(3) .070 0
N(17) .3327(8) .0429(5) -.0744(3) .079 0
N(18) .3917(8) -.0248(5) -.0351(3) .083 0
N(19) .3324(7) -.0186(5) .0288(3) .067 0
C(20) .3735(11) -.0831(7) .0873(5) .097 3
N(21) .2713(8) .6420(4) .0778(4) .088 2
O(22) .4786(5) .5849(3) .0302(2) .074 0
C(23) .4996(11) .6680(6) -.0120(5) .110 3
C(24) .1834(5) .2586(4) -.1791(2) .045 1
C(25) .3146(6) .2580(4) -.2209(2) .046 0
C(26) .3792(6) .3457(5) -.2410(3) .056 1
C(27) .4893(8) .3446(7) -.2852(4) .075 1
C(28) .5357(7) .2539(8) -.3101(4) .082 1
C(29) .4771(8) .1650(7) -.2912(4) .082 1
C(30) .3640(7) .1652(5) -.2450(3) .067 1
C(31) .0696(6) .3014(4) -.2229(3) .044 0
C(32) .0417(8) .4022(5) -.2280(4) .068 1
C(33) -.0575(8) .4360(5) -.2742(5) .083 1
C(34) -.1269(8) .3690(7) -.3153(4) .078 1
C(35) -.1004(7) .2682(6) -.3118(3) .071 1
C(36) -.0037(7) .2351(5) -.2645(3) .057 1

loop_
_geom_bond_atom_site_label_1
_geom_bond_atom_site_label_2
_geom_bond_distance
S(1) C(2) 1.790(7)
C(2) C(3) 1.509(8)
C(3) C(13) 1.497(10)
C(4) C(10) 1.509(8)
N(5) C(8) 1.360(8)
C(7) C(8) 1.549(9)
C(7) O(22) 1.405(8)
C(10) O(11) 1.199(7)
O(12) C(24) 1.479(6)
S(14) C(15) 1.739(7)
C(15) N(19) 1.329(10)
N(17) N(18) 1.303(9)
N(19) C(20) 1.455(11)
C(24) C(25) 1.512(7)
S(1) C(6) 1.797(6)
C(3) C(4) 1.334(8)
C(4) N(5) 1.410(7)
N(5) C(6) 1.476(7)
C(6) C(7) 1.555(9)
C(7) N(21) 1.433(9)
C(8) O(9) 1.214(8)
C(10) O(12) 1.342(7)
C(13) S(14) 1.813(8)
C(15) N(16) 1.329(8)
N(16) N(17) 1.350(9)
N(18) N(19) 1.342(9)
O(22) C(23) 1.376(9)
C(24) C(31) 1.503(7)
